data_4333550
loop_
_publ_author_name
'Ramyaa Mathialagan'
'Subramaniam Kuppuswamy'
'Alexandra T. De Denko'
'Mark W. Bezpalko'
'Bruce M. Foxman'
'Christine M. Thomas'

_publ_contact_author_address
;Brandeis University
Dept. of Chemistry    
415 South St MS 015    
Waltham, MA 02454    
;
_publ_contact_author_email thomasc@brandeis.edu
_publ_contact_author_name 'Christine M. Thomas'
_publ_section_title
;
 Metal-Metal Bonding in Low-Coordinate Dicobalt Complexes Supported by
 Phosphinoamide Ligands
;
_journal_name_full 'Inorganic Chemistry'
_journal_page_first 701
_journal_page_last 706
_journal_paper_doi 10.1021/ic3018375
_journal_volume 52
_journal_year 2013
_chemical_formula_moiety 'C36 H68 Co2 N2 P4'
_chemical_formula_sum 'C36 H68 Co2 N2 P4'
_chemical_formula_weight 770.71
_space_group_IT_number 2
_symmetry_cell_setting triclinic
_symmetry_space_group_name_Hall '-P 1'
_symmetry_space_group_name_H-M 'P -1'
_atom_sites_solution_hydrogens difmap
_atom_sites_solution_primary direct
_audit_creation_date 2012-06-16
_audit_creation_method CRYSTALS_ver_14.43
_cell_angle_alpha 106.184(2)
_cell_angle_beta 105.840(2)
_cell_angle_gamma 110.519(2)
_cell_formula_units_Z 1
_cell_length_a 8.7710(5)
_cell_length_b 11.5687(6)
_cell_length_c 12.0272(6)
_cell_measurement_reflns_used 9347
_cell_measurement_temperature 120
_cell_measurement_theta_max 30
_cell_measurement_theta_min 3
_cell_volume 1000.13(10)
_computing_cell_refinement 'Apex2 (Bruker AXS, 2006)'
_computing_data_collection 'Apex2 (Bruker AXS, 2006)'
_computing_data_reduction 'Apex2 (Bruker AXS, 2006)'
_computing_molecular_graphics 'CAMERON (Watkin et al., 1996)'
_computing_publication_material 'CRYSTALS (Betteridge et al., 2003)'
_computing_structure_refinement 'CRYSTALS (Betteridge et al., 2003)'
_computing_structure_solution 'SIR92 (Altomare et al., 1994)'
_diffrn_ambient_temperature 120
_diffrn_measured_fraction_theta_full 0.999
_diffrn_measured_fraction_theta_max 0.994
_diffrn_measurement_device Area
_diffrn_measurement_device_type 'Bruker Kappa Apex2'
_diffrn_measurement_method '\f & \w scans'
_diffrn_radiation_monochromator graphite
_diffrn_radiation_type 'Mo K\a'
_diffrn_radiation_wavelength 0.71073
_diffrn_reflns_av_R_equivalents 0.025
_diffrn_reflns_limit_h_max 12
_diffrn_reflns_limit_h_min -12
_diffrn_reflns_limit_k_max 16
_diffrn_reflns_limit_k_min -16
_diffrn_reflns_limit_l_max 16
_diffrn_reflns_limit_l_min -16
_diffrn_reflns_number 31883
_diffrn_reflns_theta_full 29.459
_diffrn_reflns_theta_max 30.060
_diffrn_reflns_theta_min 1.935
_diffrn_standards_number 0
_exptl_absorpt_coefficient_mu 1.015
_exptl_absorpt_correction_T_max 0.89
_exptl_absorpt_correction_T_min 0.81
_exptl_absorpt_correction_type numerical
_exptl_absorpt_process_details
; 
 Analytical Absorption (De Meulenaer & Tompa, 1965) 
;
_exptl_crystal_colour brown
_exptl_crystal_density_diffrn 1.280
_exptl_crystal_description prism
_exptl_crystal_F_000 412
_exptl_crystal_size_max 0.580
_exptl_crystal_size_mid 0.210
_exptl_crystal_size_min 0.120
_refine_diff_density_max 0.41
_refine_diff_density_min -0.29
_refine_ls_extinction_method none
_refine_ls_goodness_of_fit_ref 1.0088
_refine_ls_hydrogen_treatment mixed
_refine_ls_matrix_type full
_refine_ls_number_parameters 335
_refine_ls_number_reflns 5836
_refine_ls_number_restraints 0
_refine_ls_R_factor_all 0.0221
_refine_ls_R_factor_gt 0.0203
_refine_ls_shift/su_max 0.0002353
_refine_ls_shift/su_mean 0.0000167
_refine_ls_structure_factor_coef Fsqd
_refine_ls_weighting_details
;
 Method= Modified Sheldrick 
 w=1/[\s^2^(F^2^) + ( 0.02P)^2^ + 0.39P] 
 ,where P=(max(Fo^2^,0) + 2Fc^2^)/3 
;
_refine_ls_weighting_scheme calc
_refine_ls_wR_factor_all 0.0524
_refine_ls_wR_factor_gt 0.0506
_refine_ls_wR_factor_ref 0.0524
_reflns_limit_h_max 11
_reflns_limit_h_min -12
_reflns_limit_k_max 15
_reflns_limit_k_min -16
_reflns_limit_l_max 16
_reflns_limit_l_min 0
_reflns_number_gt 5439
_reflns_number_total 5836
_reflns_threshold_expression I>2.0\s(I)
_oxford_diffrn_Wilson_B_factor 0.00
_oxford_diffrn_Wilson_scale 0.00
_oxford_refine_ls_r_factor_ref 0.0221
_oxford_refine_ls_scale 0.24379(9)
_oxford_reflns_number_all 5836
_oxford_reflns_threshold_expression_ref I>-10.0\s(I)
_oxford_structure_analysis_title 'RM_106_0m in P-1'
_cod_data_source_file ic3018375_si_002_3.cif
_cod_data_source_block 3
_cod_original_sg_symbol_H-M 'P -1 '
_cod_database_code 4333550

loop_
_symmetry_equiv_pos_as_xyz
x,y,z
-x,-y,-z

loop_
_atom_site_label
_atom_site_type_symbol
_atom_site_fract_x
_atom_site_fract_y
_atom_site_fract_z
_atom_site_U_iso_or_equiv
_atom_site_occupancy
_atom_site_adp_type
Co1 Co -0.063449(16) -0.049020(12) -0.121161(12) 0.0122 1.0000 Uani
P1 P 0.15266(3) 0.20906(2) 0.05728(2) 0.0126 1.0000 Uani
P2 P -0.08963(4) -0.14463(3) -0.32224(2) 0.0177 1.0000 Uani
N1 N 0.04666(11) 0.13963(8) -0.09932(8) 0.0147 1.0000 Uani
C1 C 0.39850(13) 0.28525(10) 0.09960(10) 0.0176 1.0000 Uani
C2 C 0.50900(15) 0.35509(13) 0.24337(11) 0.0258 1.0000 Uani
C3 C 0.44820(15) 0.17787(12) 0.03640(12) 0.0244 1.0000 Uani
C4 C 0.13154(14) 0.36511(10) 0.12812(10) 0.0171 1.0000 Uani
C5 C 0.20557(16) 0.48035(11) 0.08815(11) 0.0214 1.0000 Uani
C6 C -0.06134(15) 0.32952(11) 0.10935(11) 0.0224 1.0000 Uani
C7 C -0.02523(13) 0.18853(9) -0.18449(9) 0.0148 1.0000 Uani
C8 C 0.07767(13) 0.27277(10) -0.22903(9) 0.0169 1.0000 Uani
C9 C -0.00573(15) 0.31190(10) -0.31783(10) 0.0202 1.0000 Uani
C10 C -0.18839(16) 0.26853(11) -0.36772(10) 0.0219 1.0000 Uani
C11 C -0.28993(15) 0.18232(11) -0.32616(10) 0.0213 1.0000 Uani
C12 C -0.21237(13) 0.14220(10) -0.23671(10) 0.0173 1.0000 Uani
C13 C 0.27578(14) 0.32144(11) -0.18471(11) 0.0215 1.0000 Uani
C14 C -0.2747(2) 0.31167(14) -0.46409(12) 0.0318 1.0000 Uani
C15 C -0.33012(14) 0.04488(11) -0.19941(11) 0.0220 1.0000 Uani
C16 C -0.1928(2) -0.10038(14) -0.44765(11) 0.0309 1.0000 Uani
C17 C -0.1859(2) -0.32761(12) -0.41553(12) 0.0331 1.0000 Uani
C18 C 0.13449(17) -0.08874(14) -0.31936(12) 0.0300 1.0000 Uani
H11 H 0.4265(18) 0.3535(14) 0.0673(14) 0.023(3) 1.0000 Uiso
H21 H 0.497(2) 0.4328(16) 0.2862(15) 0.030(4) 1.0000 Uiso
H22 H 0.476(2) 0.2938(16) 0.2818(15) 0.030(4) 1.0000 Uiso
H23 H 0.633(2) 0.3851(17) 0.2610(16) 0.041(4) 1.0000 Uiso
H31 H 0.565(2) 0.2194(17) 0.0413(16) 0.039(4) 1.0000 Uiso
H32 H 0.444(2) 0.1190(17) 0.0790(16) 0.040(4) 1.0000 Uiso
H33 H 0.370(2) 0.1249(15) -0.0524(15) 0.029(4) 1.0000 Uiso
H41 H 0.2036(18) 0.3968(14) 0.2182(13) 0.022(3) 1.0000 Uiso
H51 H 0.331(2) 0.5109(14) 0.1064(14) 0.026(4) 1.0000 Uiso
H52 H 0.141(2) 0.4510(15) -0.0019(15) 0.029(4) 1.0000 Uiso
H53 H 0.195(2) 0.5598(16) 0.1344(15) 0.031(4) 1.0000 Uiso
H61 H -0.065(2) 0.4051(16) 0.1656(15) 0.035(4) 1.0000 Uiso
H62 H -0.115(2) 0.2533(15) 0.1294(14) 0.030(4) 1.0000 Uiso
H63 H -0.135(2) 0.3083(15) 0.0236(15) 0.027(4) 1.0000 Uiso
H91 H 0.0694(19) 0.3726(15) -0.3447(14) 0.027(4) 1.0000 Uiso
H111 H -0.414(2) 0.1514(15) -0.3572(15) 0.030(4) 1.0000 Uiso
H131 H 0.315(2) 0.3392(16) -0.2481(15) 0.035(4) 1.0000 Uiso
H132 H 0.311(2) 0.2547(16) -0.1659(15) 0.033(4) 1.0000 Uiso
H133 H 0.342(2) 0.4056(16) -0.1085(15) 0.032(4) 1.0000 Uiso
H141 H -0.185(3) 0.3724(19) -0.4815(18) 0.051(5) 1.0000 Uiso
H142 H -0.367(3) 0.2338(19) -0.5423(19) 0.051(5) 1.0000 Uiso
H143 H -0.336(2) 0.3581(19) -0.4313(18) 0.049(5) 1.0000 Uiso
H151 H -0.296(2) 0.0796(17) -0.1085(16) 0.038(4) 1.0000 Uiso
H152 H -0.451(2) 0.0253(17) -0.2375(17) 0.042(5) 1.0000 Uiso
H153 H -0.323(2) -0.0401(17) -0.2237(16) 0.039(4) 1.0000 Uiso
H161 H -0.138(2) -0.0045(19) -0.4205(17) 0.046(5) 1.0000 Uiso
H162 H -0.179(2) -0.1426(17) -0.5247(17) 0.040(4) 1.0000 Uiso
H163 H -0.317(3) -0.1313(19) -0.4655(18) 0.050(5) 1.0000 Uiso
H171 H -0.115(2) -0.3620(17) -0.3725(16) 0.039(4) 1.0000 Uiso
H172 H -0.183(2) -0.3443(17) -0.4979(17) 0.041(4) 1.0000 Uiso
H173 H -0.311(3) -0.3724(19) -0.4288(18) 0.054(5) 1.0000 Uiso
H181 H 0.193(2) 0.0107(19) -0.2838(17) 0.047(5) 1.0000 Uiso
H182 H 0.202(2) -0.1173(18) -0.2647(17) 0.044(5) 1.0000 Uiso
H183 H 0.129(2) -0.1261(17) -0.4039(17) 0.041(4) 1.0000 Uiso

loop_
_atom_site_aniso_label
_atom_site_aniso_U_11
_atom_site_aniso_U_22
_atom_site_aniso_U_33
_atom_site_aniso_U_23
_atom_site_aniso_U_13
_atom_site_aniso_U_12
Co1 0.01249(6) 0.01155(6) 0.01096(6) 0.00494(5) 0.00442(5) 0.00385(5)
P1 0.01188(10) 0.01199(10) 0.01217(11) 0.00539(8) 0.00432(8) 0.00400(8)
P2 0.02162(12) 0.01579(11) 0.01316(11) 0.00526(9) 0.00815(10) 0.00587(10)
N1 0.0154(4) 0.0134(3) 0.0129(4) 0.0065(3) 0.0042(3) 0.0046(3)
C1 0.0124(4) 0.0185(4) 0.0183(4) 0.0094(4) 0.0045(3) 0.0036(3)
C2 0.0165(5) 0.0277(6) 0.0209(5) 0.0106(4) 0.0007(4) 0.0026(4)
C3 0.0182(5) 0.0290(6) 0.0316(6) 0.0152(5) 0.0131(4) 0.0123(4)
C4 0.0200(4) 0.0141(4) 0.0169(4) 0.0063(4) 0.0080(4) 0.0074(4)
C5 0.0262(5) 0.0149(4) 0.0234(5) 0.0086(4) 0.0110(4) 0.0087(4)
C6 0.0237(5) 0.0210(5) 0.0276(6) 0.0104(4) 0.0140(4) 0.0127(4)
C7 0.0168(4) 0.0130(4) 0.0123(4) 0.0054(3) 0.0047(3) 0.0052(3)
C8 0.0197(4) 0.0142(4) 0.0137(4) 0.0057(3) 0.0066(4) 0.0049(4)
C9 0.0293(5) 0.0158(4) 0.0149(4) 0.0079(4) 0.0092(4) 0.0085(4)
C10 0.0317(5) 0.0180(5) 0.0151(4) 0.0071(4) 0.0057(4) 0.0135(4)
C11 0.0209(5) 0.0204(5) 0.0182(5) 0.0068(4) 0.0029(4) 0.0098(4)
C12 0.0173(4) 0.0157(4) 0.0163(4) 0.0066(4) 0.0051(4) 0.0063(4)
C13 0.0200(5) 0.0225(5) 0.0199(5) 0.0111(4) 0.0096(4) 0.0047(4)
C14 0.0432(7) 0.0307(6) 0.0240(6) 0.0162(5) 0.0068(5) 0.0211(6)
C15 0.0159(4) 0.0225(5) 0.0255(5) 0.0115(4) 0.0078(4) 0.0060(4)
C16 0.0418(7) 0.0347(7) 0.0167(5) 0.0114(5) 0.0101(5) 0.0193(6)
C17 0.0519(8) 0.0189(5) 0.0208(5) 0.0048(4) 0.0197(6) 0.0076(5)
C18 0.0288(6) 0.0352(7) 0.0263(6) 0.0103(5) 0.0176(5) 0.0124(5)

loop_
_atom_type_symbol
_atom_type_scat_dispersion_real
_atom_type_scat_dispersion_imag
_atom_type_scat_Cromer_Mann_a1
_atom_type_scat_Cromer_Mann_b1
_atom_type_scat_Cromer_Mann_a2
_atom_type_scat_Cromer_Mann_b2
_atom_type_scat_Cromer_Mann_a3
_atom_type_scat_Cromer_Mann_b3
_atom_type_scat_Cromer_Mann_a4
_atom_type_scat_Cromer_Mann_b4
_atom_type_scat_Cromer_Mann_c
_atom_type_scat_source
C 0.0033 0.0016 2.3100 20.8439 1.0200 10.2075 1.5886 0.5687 0.8650 51.6512 0.2156 'International Tables Vol C 4.2.6.8 and 6.1.1.4'
H 0.0000 0.0000 0.4930 10.5109 0.3229 26.1257 0.1402 3.1424 0.0408 57.7998 0.0030 'International Tables Vol C 4.2.6.8 and 6.1.1.4'
N 0.0061 0.0033 12.2126 0.0057 3.1322 9.8933 2.0125 28.9975 1.1663 0.5826 -11.5290 'International Tables Vol C 4.2.6.8 and 6.1.1.4'
P 0.1023 0.0942 6.4345 1.9067 4.1791 27.1570 1.7800 0.5260 1.4908 68.1645 1.1149 'International Tables Vol C 4.2.6.8 and 6.1.1.4'
Co 0.3494 0.9721 12.2841 4.2791 7.3409 0.2784 4.0034 13.5359 2.3488 71.1692 1.0118 'International Tables Vol C 4.2.6.8 and 6.1.1.4'

loop_
_geom_angle_atom_site_label_1
_geom_angle_site_symmetry_1
_geom_angle_atom_site_label_2
_geom_angle_atom_site_label_3
_geom_angle_site_symmetry_3
_geom_angle
_geom_angle_publ_flag
Co1 2_555 Co1 P1 2_555 69.436(9) yes
Co1 2_555 Co1 P1 . 48.715(7) yes
P1 2_555 Co1 P1 . 118.151(9) yes
Co1 2_555 Co1 P2 . 160.244(11) yes
P1 2_555 Co1 P2 . 108.440(12) yes
P1 . Co1 P2 . 129.229(10) yes
Co1 2_555 Co1 N1 . 85.68(3) yes
P1 2_555 Co1 N1 . 154.62(3) yes
P1 . Co1 N1 . 37.25(2) yes
P2 . Co1 N1 . 96.66(3) yes
Co1 . P1 Co1 2_555 61.849(9) yes
Co1 . P1 N1 . 45.75(3) yes
Co1 2_555 P1 N1 . 107.19(3) yes
Co1 . P1 C1 . 119.40(3) yes
Co1 2_555 P1 C1 . 112.46(3) yes
N1 . P1 C1 . 108.12(4) yes
Co1 . P1 C4 . 137.66(3) yes
Co1 2_555 P1 C4 . 117.80(3) yes
N1 . P1 C4 . 110.63(4) yes
C1 . P1 C4 . 100.27(5) yes
Co1 . P2 C16 . 121.37(4) yes
Co1 . P2 C17 . 124.41(4) yes
C16 . P2 C17 . 98.58(7) yes
Co1 . P2 C18 . 108.40(4) yes
C16 . P2 C18 . 99.66(7) yes
C17 . P2 C18 . 100.04(7) yes
Co1 . N1 P1 . 97.01(4) yes
Co1 . N1 C7 . 124.04(6) yes
P1 . N1 C7 . 131.73(7) yes
P1 . C1 C2 . 112.17(7) yes
P1 . C1 C3 . 110.68(7) yes
C2 . C1 C3 . 110.80(9) yes
P1 . C1 H11 . 107.3(8) no
C2 . C1 H11 . 107.4(8) no
C3 . C1 H11 . 108.3(8) no
C1 . C2 H21 . 114.2(9) no
C1 . C2 H22 . 110.8(9) no
H21 . C2 H22 . 106.4(13) no
C1 . C2 H23 . 109.6(10) no
H21 . C2 H23 . 107.4(13) no
H22 . C2 H23 . 108.2(13) no
C1 . C3 H31 . 110.5(10) no
C1 . C3 H32 . 109.8(10) no
H31 . C3 H32 . 108.1(14) no
C1 . C3 H33 . 112.0(9) no
H31 . C3 H33 . 106.9(13) no
H32 . C3 H33 . 109.4(13) no
P1 . C4 C5 . 117.07(7) yes
P1 . C4 C6 . 110.86(7) yes
C5 . C4 C6 . 110.17(9) yes
P1 . C4 H41 . 101.7(8) no
C5 . C4 H41 . 108.0(8) no
C6 . C4 H41 . 108.4(8) no
C4 . C5 H51 . 112.0(9) no
C4 . C5 H52 . 110.4(9) no
H51 . C5 H52 . 108.4(12) no
C4 . C5 H53 . 110.9(9) no
H51 . C5 H53 . 106.5(12) no
H52 . C5 H53 . 108.5(12) no
C4 . C6 H61 . 109.8(9) no
C4 . C6 H62 . 112.5(9) no
H61 . C6 H62 . 106.2(13) no
C4 . C6 H63 . 111.5(9) no
H61 . C6 H63 . 108.2(13) no
H62 . C6 H63 . 108.4(12) no
N1 . C7 C8 . 123.25(9) yes
N1 . C7 C12 . 118.75(8) yes
C8 . C7 C12 . 117.78(9) yes
C7 . C8 C9 . 119.57(9) yes
C7 . C8 C13 . 121.93(9) yes
C9 . C8 C13 . 118.49(9) yes
C8 . C9 C10 . 122.81(10) yes
C8 . C9 H91 . 117.7(9) no
C10 . C9 H91 . 119.5(9) no
C9 . C10 C11 . 117.35(9) yes
C9 . C10 C14 . 121.59(11) yes
C11 . C10 C14 . 121.05(11) yes
C10 . C11 C12 . 121.80(10) yes
C10 . C11 H111 . 119.8(9) no
C12 . C11 H111 . 118.3(9) no
C7 . C12 C11 . 120.63(9) yes
C7 . C12 C15 . 120.15(9) yes
C11 . C12 C15 . 119.18(9) yes
C8 . C13 H131 . 110.7(10) no
C8 . C13 H132 . 112.1(9) no
H131 . C13 H132 . 107.9(13) no
C8 . C13 H133 . 111.2(9) no
H131 . C13 H133 . 106.9(13) no
H132 . C13 H133 . 107.8(13) no
C10 . C14 H141 . 110.5(11) no
C10 . C14 H142 . 111.8(11) no
H141 . C14 H142 . 111.0(15) no
C10 . C14 H143 . 109.4(11) no
H141 . C14 H143 . 108.9(15) no
H142 . C14 H143 . 105.2(15) no
C12 . C15 H151 . 112.4(10) no
C12 . C15 H152 . 111.8(10) no
H151 . C15 H152 . 106.9(14) no
C12 . C15 H153 . 110.9(10) no
H151 . C15 H153 . 106.2(13) no
H152 . C15 H153 . 108.3(14) no
P2 . C16 H161 . 110.3(11) no
P2 . C16 H162 . 109.7(10) no
H161 . C16 H162 . 109.4(14) no
P2 . C16 H163 . 109.5(11) no
H161 . C16 H163 . 108.0(15) no
H162 . C16 H163 . 110.0(15) no
P2 . C17 H171 . 108.9(10) no
P2 . C17 H172 . 109.7(10) no
H171 . C17 H172 . 108.2(14) no
P2 . C17 H173 . 109.7(11) no
H171 . C17 H173 . 112.4(15) no
H172 . C17 H173 . 107.9(15) no
P2 . C18 H181 . 107.5(10) no
P2 . C18 H182 . 109.7(10) no
H181 . C18 H182 . 108.7(14) no
P2 . C18 H183 . 111.1(10) no
H181 . C18 H183 . 110.5(14) no
H182 . C18 H183 . 109.2(14) no

loop_
_geom_bond_atom_site_label_1
_geom_bond_atom_site_label_2
_geom_bond_site_symmetry_2
_geom_bond_distance
_geom_bond_publ_flag
Co1 Co1 2_555 2.5536(3) yes
Co1 P1 2_555 2.1763(3) yes
Co1 P1 . 2.7116(3) yes
Co1 P2 . 2.2699(3) yes
Co1 N1 . 1.9569(8) yes
P1 N1 . 1.6535(9) yes
P1 C1 . 1.8718(10) yes
P1 C4 . 1.8661(10) yes
P2 C16 . 1.8346(13) yes
P2 C17 . 1.8327(12) yes
P2 C18 . 1.8283(12) yes
N1 C7 . 1.4097(12) yes
C1 C2 . 1.5295(15) yes
C1 C3 . 1.5314(16) yes
C1 H11 . 0.961(14) no
C2 H21 . 0.963(16) no
C2 H22 . 0.956(16) no
C2 H23 . 0.956(17) no
C3 H31 . 0.946(17) no
C3 H32 . 0.956(17) no
C3 H33 . 0.963(16) no
C4 C5 . 1.5333(14) yes
C4 C6 . 1.5277(15) yes
C4 H41 . 0.974(14) no
C5 H51 . 0.967(15) no
C5 H52 . 0.966(15) no
C5 H53 . 0.983(16) no
C6 H61 . 0.961(16) no
C6 H62 . 0.973(15) no
C6 H63 . 0.962(15) no
C7 C8 . 1.4105(13) yes
C7 C12 . 1.4173(14) yes
C8 C9 . 1.3985(14) yes
C8 C13 . 1.5039(15) yes
C9 C10 . 1.3865(16) yes
C9 H91 . 0.975(15) no
C10 C11 . 1.3914(16) yes
C10 C14 . 1.5078(15) yes
C11 C12 . 1.3914(14) yes
C11 H111 . 0.936(15) no
C12 C15 . 1.5016(14) yes
C13 H131 . 0.959(16) no
C13 H132 . 0.984(16) no
C13 H133 . 0.970(16) no
C14 H141 . 0.967(19) no
C14 H142 . 0.976(19) no
C14 H143 . 0.966(19) no
C15 H151 . 0.968(17) no
C15 H152 . 0.942(18) no
C15 H153 . 0.974(17) no
C16 H161 . 0.952(18) no
C16 H162 . 0.982(18) no
C16 H163 . 0.955(19) no
C17 H171 . 0.961(17) no
C17 H172 . 0.965(18) no
C17 H173 . 0.98(2) no
C18 H181 . 0.980(18) no
C18 H182 . 0.970(18) no
C18 H183 . 0.969(17) no
